data_4330164
loop_
_publ_author_name
'Miljan N. M. Milunovic'
'\'Eva A. Enyedy'
'N\'ora V. Nagy'
'Tam\'as Kiss'
'Robert Trondl'
'Michael A. Jakupec'
'Bernhard K. Keppler'
'Regina Krachler'
'Ghenadie Novitchi'
'Vladimir B. Arion'

_publ_section_title
;
 l- andd-Proline Thiosemicarbazone Conjugates: Coordination Behavior in
 Solution and the Effect of Copper(II) Coordination on Their
 Antiproliferative Activity
;
_journal_name_full 'Inorganic Chemistry'
_journal_page_first 9309
_journal_page_last 9321
_journal_paper_doi 10.1021/ic300967j
_journal_volume 51
_journal_year 2012
_chemical_formula_moiety 'C15 H20 Cl Cu N4 O3 S, Cl'
_chemical_formula_sum 'C15 H20 Cl2 Cu N4 O3 S'
_chemical_formula_weight 470.85
_chemical_name_systematic
; 
[Chlorido-(3-methyl-D-prolinium-5-methyl-2-oxido-benzaldehyde-
thiosemicarbazone)copper(II)]chloride 
;
_space_group_IT_number 4
_symmetry_cell_setting monoclinic
_symmetry_space_group_name_Hall 'P 2yb'
_symmetry_space_group_name_H-M 'P 1 21 1'
_atom_sites_solution_hydrogens geom
_atom_sites_solution_primary direct
_atom_sites_solution_secondary difmap
_audit_creation_method SHELXL-97
_cell_angle_alpha 90.00
_cell_angle_beta 99.423(2)
_cell_angle_gamma 90.00
_cell_formula_units_Z 4
_cell_length_a 7.3130(3)
_cell_length_b 21.8734(8)
_cell_length_c 11.7535(5)
_cell_measurement_reflns_used 8861
_cell_measurement_temperature 120(2)
_cell_measurement_theta_max 25.36
_cell_measurement_theta_min 2.82
_cell_volume 1854.72(13)
_computing_cell_refinement 'Bruker SAINT'
_computing_data_collection 'Bruker APEX2'
_computing_data_reduction 'Bruker SAINT'
_computing_molecular_graphics 'Bruker SHELXTL'
_computing_publication_material 'Bruker SHELXTL'
_computing_structure_refinement 'SHELXL-97 (Sheldrick, 2008)'
_computing_structure_solution 'SHELXS-97 (Sheldrick, 2008)'
_diffrn_ambient_temperature 120(2)
_diffrn_measured_fraction_theta_full 0.998
_diffrn_measured_fraction_theta_max 0.998
_diffrn_measurement_device_type 'Bruker X8 APEX-II CCD'
_diffrn_measurement_method '\f and \w scans'
_diffrn_radiation_monochromator graphite
_diffrn_radiation_source 'fine-focus sealed tube'
_diffrn_radiation_type MoK\a
_diffrn_radiation_wavelength 0.71073
_diffrn_reflns_av_R_equivalents 0.0595
_diffrn_reflns_av_sigmaI/netI 0.0503
_diffrn_reflns_limit_h_max 8
_diffrn_reflns_limit_h_min -8
_diffrn_reflns_limit_k_max 26
_diffrn_reflns_limit_k_min -26
_diffrn_reflns_limit_l_max 14
_diffrn_reflns_limit_l_min -14
_diffrn_reflns_number 41236
_diffrn_reflns_theta_full 25.42
_diffrn_reflns_theta_max 25.42
_diffrn_reflns_theta_min 1.86
_exptl_absorpt_coefficient_mu 1.602
_exptl_absorpt_correction_T_max 0.9535
_exptl_absorpt_correction_T_min 0.7836
_exptl_absorpt_correction_type multi-scan
_exptl_absorpt_process_details SADABS
_exptl_crystal_colour green
_exptl_crystal_density_diffrn 1.686
_exptl_crystal_description plate
_exptl_crystal_F_000 964
_exptl_crystal_size_max 0.16
_exptl_crystal_size_mid 0.05
_exptl_crystal_size_min 0.03
_refine_diff_density_max 0.376
_refine_diff_density_min -0.273
_refine_diff_density_rms 0.070
_refine_ls_abs_structure_details 'Flack H D (1983), Acta Cryst. A39, 876-881'
_refine_ls_abs_structure_Flack 0.001(13)
_refine_ls_extinction_method none
_refine_ls_goodness_of_fit_ref 1.014
_refine_ls_hydrogen_treatment constr
_refine_ls_matrix_type full
_refine_ls_number_parameters 501
_refine_ls_number_reflns 6818
_refine_ls_number_restraints 3
_refine_ls_restrained_S_all 1.014
_refine_ls_R_factor_all 0.0533
_refine_ls_R_factor_gt 0.0356
_refine_ls_shift/su_max 0.001
_refine_ls_shift/su_mean 0.000
_refine_ls_structure_factor_coef Fsqd
_refine_ls_weighting_details 'calc w=1/[\s^2^(Fo^2^)+(0.0385P)^2^+0.6490P] where P=(Fo^2^+2Fc^2^)/3'
_refine_ls_weighting_scheme calc
_refine_ls_wR_factor_gt 0.0728
_refine_ls_wR_factor_ref 0.0795
_reflns_number_gt 5606
_reflns_number_total 6818
_reflns_threshold_expression >2sigma(I)
_cod_data_source_file ic300967j_si_002.cif
_cod_data_source_block mimi150f
_cod_database_code 4330164

loop_
_symmetry_equiv_pos_as_xyz
'x, y, z'
'-x, y+1/2, -z'

loop_
_atom_site_label
_atom_site_type_symbol
_atom_site_fract_x
_atom_site_fract_y
_atom_site_fract_z
_atom_site_U_iso_or_equiv
_atom_site_adp_type
_atom_site_occupancy
_atom_site_symmetry_multiplicity
_atom_site_calc_flag
_atom_site_refinement_flags
_atom_site_disorder_assembly
_atom_site_disorder_group
Cu1A Cu 0.46115(7) 0.19627(3) 0.31461(5) 0.01891(16) Uani 1 1 d . . .
Cl1A Cl 0.55863(19) 0.27763(7) 0.22116(12) 0.0320(3) Uani 1 1 d . . .
S1A S 0.53403(19) 0.24465(7) 0.48250(12) 0.0240(3) Uani 1 1 d . . .
O1A O 0.3709(4) 0.15826(17) 0.1724(3) 0.0234(9) Uani 1 1 d . . .
O2A O 0.0205(5) 0.24923(18) 0.1210(3) 0.0469(10) Uani 1 1 d . B .
O3A O -0.2640(4) 0.22634(16) 0.0251(3) 0.0330(8) Uani 1 1 d . B .
H30A H -0.3009 0.2416 0.0829 0.050 Uiso 1 1 calc R . .
N1A N 0.3939(5) 0.1260(2) 0.4020(3) 0.0175(10) Uani 1 1 d . . .
N2A N 0.4339(5) 0.1310(2) 0.5216(4) 0.0203(10) Uani 1 1 d . . .
H2A H 0.4199 0.0994 0.5659 0.024 Uiso 1 1 calc R . .
N3A N 0.5230(5) 0.1894(3) 0.6803(3) 0.0264(11) Uani 1 1 d . . .
H3A1 H 0.5028 0.1579 0.7231 0.032 Uiso 1 1 calc R . .
H3A2 H 0.5627 0.2242 0.7132 0.032 Uiso 1 1 calc R . .
N4A N 0.1972(5) 0.19519(17) -0.0363(3) 0.0232(8) Uani 1 1 d . B .
H4A H 0.2358 0.2059 0.0404 0.028 Uiso 1 1 calc R . .
C1A C 0.2862(7) 0.1049(3) 0.1555(5) 0.0244(14) Uani 1 1 d . . .
C2A C 0.2206(7) 0.0885(3) 0.0376(5) 0.0275(14) Uani 1 1 d . . .
C3A C 0.1330(7) 0.0335(3) 0.0133(5) 0.0329(15) Uani 1 1 d . . .
H3A H 0.0884 0.0237 -0.0651 0.039 Uiso 1 1 calc R . .
C4A C 0.1063(7) -0.0084(3) 0.0969(5) 0.0300(14) Uani 1 1 d . . .
C5A C 0.1717(6) 0.0067(3) 0.2114(5) 0.0250(13) Uani 1 1 d . . .
H5A H 0.1566 -0.0217 0.2702 0.030 Uiso 1 1 calc R . .
C6A C 0.2603(6) 0.0635(3) 0.2427(5) 0.0215(13) Uani 1 1 d . . .
C7A C 0.3163(6) 0.0757(3) 0.3621(5) 0.0225(13) Uani 1 1 d . . .
H7A H 0.2952 0.0450 0.4157 0.027 Uiso 1 1 calc R . .
C8A C 0.4941(6) 0.1846(3) 0.5677(4) 0.0214(13) Uani 1 1 d . . .
C9A C 0.0087(7) -0.0698(3) 0.0681(6) 0.0448(16) Uani 1 1 d . . .
H9A1 H -0.1123 -0.0628 0.0201 0.067 Uiso 1 1 calc R . .
H9A2 H -0.0088 -0.0903 0.1396 0.067 Uiso 1 1 calc R . .
H9A3 H 0.0847 -0.0956 0.0260 0.067 Uiso 1 1 calc R . .
C10A C 0.2641(8) 0.1309(3) -0.0549(5) 0.0328(15) Uani 1 1 d . . .
H10A H 0.2034 0.1158 -0.1312 0.039 Uiso 1 1 calc R . .
H10B H 0.3996 0.1315 -0.0543 0.039 Uiso 1 1 calc R . .
C11A C 0.2741(7) 0.2409(3) -0.1113(4) 0.0352(13) Uani 1 1 d D . .
H11A H 0.3081 0.2209 -0.1775 0.042 Uiso 0.50 1 d PR A 1
H11B H 0.3811 0.2610 -0.0696 0.042 Uiso 0.50 1 d PR A 1
H11C H 0.3910 0.2269 -0.1284 0.042 Uiso 0.50 1 d PR A 2
H11D H 0.2908 0.2803 -0.0753 0.042 Uiso 0.50 1 d PR A 2
C12A C 0.1282(11) 0.2849(4) -0.1420(9) 0.025(2) Uani 0.50 1 d PD B 1
H12A H 0.1469 0.3092 -0.2102 0.030 Uiso 0.50 1 calc PR B 1
H12B H 0.1177 0.3128 -0.0771 0.030 Uiso 0.50 1 calc PR B 1
C12X C 0.1357(13) 0.2460(7) -0.2130(8) 0.043(3) Uani 0.50 1 d PD B 2
H12C H 0.1494 0.2128 -0.2682 0.051 Uiso 0.50 1 calc PR B 2
H12D H 0.1460 0.2858 -0.2515 0.051 Uiso 0.50 1 calc PR B 2
C13A C -0.0490(6) 0.2410(3) -0.1703(4) 0.0400(13) Uani 1 1 d . . .
H13A H -0.0517 0.2177 -0.2398 0.048 Uiso 0.50 1 d PR B 1
H13B H -0.1617 0.2639 -0.1741 0.048 Uiso 0.50 1 d PR B 1
H13C H -0.1427 0.2231 -0.2274 0.048 Uiso 0.50 1 d PR B 2
H13D H -0.0876 0.2813 -0.1521 0.048 Uiso 0.50 1 d PR B 2
C14A C -0.0114(6) 0.2006(2) -0.0632(4) 0.0221(10) Uani 1 1 d . B .
H14A H -0.0685 0.1593 -0.0800 0.026 Uiso 1 1 calc R . .
C15A C -0.0799(7) 0.2290(2) 0.0394(5) 0.0257(13) Uani 1 1 d . . .
Cu1B Cu 0.54082(7) 0.92612(3) 0.18011(5) 0.01773(16) Uani 1 1 d . . .
Cl1B Cl 0.47566(19) 0.84253(7) 0.27944(12) 0.0303(3) Uani 1 1 d . . .
S1B S 0.45584(18) 0.87718(7) 0.01317(12) 0.0220(3) Uani 1 1 d . . .
O1B O 0.6357(4) 0.96631(16) 0.3192(3) 0.0196(8) Uani 1 1 d . . .
O2B O 1.2573(19) 0.9292(8) 0.5238(19) 0.075(8) Uani 0.50 1 d PD C 1
O2Y O 1.264(2) 0.9087(8) 0.5497(17) 0.048(4) Uani 0.50 1 d PD C 2
O3B O 1.1272(5) 0.86534(18) 0.3870(3) 0.0508(10) Uani 1 1 d . C .
H30B H 1.2368 0.8600 0.3762 0.076 Uiso 1 1 calc R . .
N1B N 0.5935(5) 0.9964(2) 0.0863(3) 0.0151(9) Uani 1 1 d . . .
N2B N 0.5477(5) 0.9907(2) -0.0310(4) 0.0202(10) Uani 1 1 d . . .
H2B H 0.5603 1.0218 -0.0765 0.024 Uiso 1 1 calc R . .
N3B N 0.4406(5) 0.9336(3) -0.1886(3) 0.0297(12) Uani 1 1 d . . .
H3B1 H 0.4549 0.9658 -0.2312 0.036 Uiso 1 1 calc R . .
H3B2 H 0.3978 0.8992 -0.2216 0.036 Uiso 1 1 calc R . .
N4B N 0.9207(5) 0.95712(16) 0.5885(3) 0.0251(8) Uani 1 1 d . C .
H4B H 1.0296 0.9798 0.5969 0.030 Uiso 1 1 calc R . .
C1B C 0.7136(6) 1.0201(3) 0.3351(4) 0.0205(12) Uani 1 1 d . . .
C2B C 0.7838(6) 1.0385(3) 0.4491(4) 0.0198(12) Uani 1 1 d . . .
C3B C 0.8675(6) 1.0960(3) 0.4681(5) 0.0232(13) Uani 1 1 d . . .
H3B H 0.9116 1.1082 0.5453 0.028 Uiso 1 1 calc R . .
C4B C 0.8890(6) 1.1360(2) 0.3802(5) 0.0202(12) Uani 1 1 d . . .
C5B C 0.8216(6) 1.1181(3) 0.2703(5) 0.0232(13) Uani 1 1 d . . .
H5B H 0.8324 1.1452 0.2085 0.028 Uiso 1 1 calc R . .
C6B C 0.7362(6) 1.0607(2) 0.2449(4) 0.0172(12) Uani 1 1 d . . .
C7B C 0.6741(6) 1.0465(2) 0.1249(4) 0.0170(11) Uani 1 1 d . . .
H7B H 0.6941 1.0765 0.0697 0.020 Uiso 1 1 calc R . .
C8B C 0.4834(6) 0.9369(3) -0.0751(4) 0.0183(12) Uani 1 1 d . . .
C9B C 0.9815(7) 1.1973(3) 0.4059(5) 0.0314(13) Uani 1 1 d . . .
H9B1 H 1.0527 1.2076 0.3448 0.047 Uiso 1 1 calc R . .
H9B2 H 1.0650 1.1954 0.4801 0.047 Uiso 1 1 calc R . .
H9B3 H 0.8869 1.2286 0.4094 0.047 Uiso 1 1 calc R . .
C10B C 0.7575(7) 0.9996(3) 0.5497(4) 0.0238(13) Uani 1 1 d . . .
H10C H 0.6438 0.9747 0.5286 0.029 Uiso 1 1 calc R . .
H10D H 0.7394 1.0263 0.6148 0.029 Uiso 1 1 calc R . .
C11B C 0.9062(7) 0.9268(2) 0.7035(4) 0.0345(12) Uani 1 1 d . . .
H11E H 0.7916 0.9378 0.7279 0.041 Uiso 0.50 1 d PR D 1
H11F H 1.0071 0.9393 0.7617 0.041 Uiso 0.50 1 d PR D 1
H11G H 0.8409 0.9525 0.7495 0.041 Uiso 0.50 1 d PR D 2
H11H H 1.0260 0.9171 0.7463 0.041 Uiso 0.50 1 d PR D 2
C12B C 0.917(3) 0.8587(6) 0.6803(11) 0.056(5) Uani 0.50 1 d P E 1
H12E H 1.0445 0.8436 0.7072 0.068 Uiso 0.50 1 calc PR E 1
H12F H 0.8310 0.8361 0.7219 0.068 Uiso 0.50 1 calc PR E 1
C12Y C 0.800(2) 0.8721(6) 0.6654(14) 0.051(4) Uani 0.50 1 d P E 2
H12G H 0.6661 0.8818 0.6478 0.062 Uiso 0.50 1 calc PR E 2
H12H H 0.8191 0.8405 0.7264 0.062 Uiso 0.50 1 calc PR E 2
C13B C 0.8677(9) 0.8497(2) 0.5596(6) 0.0614(18) Uani 1 1 d . . .
H13E H 0.7365 0.8444 0.5368 0.074 Uiso 0.50 1 d PR E 1
H13F H 0.9304 0.8139 0.5384 0.074 Uiso 0.50 1 d PR E 1
H13G H 0.7682 0.8308 0.5082 0.074 Uiso 0.50 1 d PR E 2
H13H H 0.9665 0.8207 0.5782 0.074 Uiso 0.50 1 d PR E 2
C14B C 0.9326(7) 0.9064(2) 0.5038(4) 0.0296(11) Uani 1 1 d . C .
H14B H 0.8471 0.9152 0.4301 0.035 Uiso 1 1 calc R . .
C15B C 1.1273(9) 0.8988(3) 0.4798(5) 0.0381(16) Uani 1 1 d D . .
Cl2 Cl 0.23811(17) 0.04951(6) 0.67740(12) 0.0288(3) Uani 1 1 d . . .
Cl3 Cl 0.72276(17) 0.07911(6) 0.82254(11) 0.0261(3) Uani 1 1 d . . .

loop_
_atom_site_aniso_label
_atom_site_aniso_U_11
_atom_site_aniso_U_22
_atom_site_aniso_U_33
_atom_site_aniso_U_23
_atom_site_aniso_U_13
_atom_site_aniso_U_12
Cu1A 0.0219(3) 0.0191(4) 0.0164(3) 0.0015(3) 0.0050(3) 0.0033(3)
Cl1A 0.0482(8) 0.0240(8) 0.0279(8) 0.0077(6) 0.0188(6) 0.0036(6)
S1A 0.0332(8) 0.0193(8) 0.0204(7) 0.0007(7) 0.0075(6) -0.0017(6)
O1A 0.0257(19) 0.027(2) 0.017(2) -0.0019(18) 0.0017(16) -0.0014(17)
O2A 0.028(2) 0.075(3) 0.038(2) -0.027(2) 0.0064(17) 0.0017(19)
O3A 0.0240(18) 0.044(2) 0.032(2) -0.0080(17) 0.0087(15) 0.0058(16)
N1A 0.019(2) 0.021(3) 0.013(2) -0.0026(19) 0.0020(17) 0.0029(19)
N2A 0.026(2) 0.014(3) 0.021(3) 0.002(2) 0.0053(18) 0.0052(19)
N3A 0.045(3) 0.019(3) 0.016(2) 0.002(2) 0.0056(19) -0.001(2)
N4A 0.0198(19) 0.032(2) 0.0181(19) -0.0036(18) 0.0031(15) 0.0035(18)
C1A 0.021(3) 0.027(4) 0.025(3) 0.000(3) 0.005(2) 0.014(3)
C2A 0.025(3) 0.029(4) 0.025(3) -0.015(3) -0.005(2) 0.014(3)
C3A 0.025(3) 0.043(4) 0.027(3) -0.006(3) -0.007(2) 0.017(3)
C4A 0.021(3) 0.029(3) 0.039(3) -0.020(3) 0.000(2) 0.010(2)
C5A 0.018(3) 0.019(3) 0.039(3) 0.001(3) 0.006(2) 0.006(2)
C6A 0.016(2) 0.021(3) 0.026(3) -0.005(3) -0.003(2) 0.007(2)
C7A 0.017(3) 0.022(3) 0.029(3) 0.002(3) 0.005(2) 0.007(2)
C8A 0.019(2) 0.024(3) 0.021(3) 0.001(3) 0.005(2) 0.007(2)
C9A 0.027(3) 0.042(4) 0.062(4) -0.021(3) -0.005(3) 0.003(3)
C10A 0.037(3) 0.041(4) 0.019(3) -0.004(3) 0.002(2) 0.018(3)
C11A 0.030(3) 0.049(4) 0.027(3) 0.002(3) 0.008(2) -0.008(3)
C12A 0.032(6) 0.022(6) 0.024(6) 0.005(5) 0.015(4) 0.006(5)
C12X 0.034(7) 0.049(8) 0.049(8) 0.027(7) 0.017(6) -0.001(6)
C13A 0.026(3) 0.049(3) 0.044(3) 0.017(3) 0.004(2) 0.000(2)
C14A 0.020(2) 0.023(3) 0.022(2) 0.000(2) -0.0003(19) -0.005(2)
C15A 0.018(3) 0.025(3) 0.034(3) 0.001(3) 0.005(2) 0.003(2)
Cu1B 0.0211(3) 0.0149(4) 0.0174(3) -0.0010(3) 0.0036(2) -0.0013(3)
Cl1B 0.0490(8) 0.0192(7) 0.0251(7) -0.0005(6) 0.0135(6) -0.0083(6)
S1B 0.0284(7) 0.0195(8) 0.0178(7) -0.0023(6) 0.0034(6) -0.0035(6)
O1B 0.0268(18) 0.014(2) 0.0182(19) 0.0019(16) 0.0029(15) -0.0020(16)
O2B 0.035(7) 0.055(12) 0.146(18) -0.064(11) 0.043(8) -0.019(7)
O2Y 0.035(6) 0.043(10) 0.061(7) -0.026(7) -0.009(5) -0.001(5)
O3B 0.059(3) 0.053(2) 0.043(2) -0.0182(19) 0.014(2) 0.009(2)
N1B 0.016(2) 0.016(2) 0.014(2) -0.0012(18) 0.0035(16) 0.0023(18)
N2B 0.031(2) 0.021(3) 0.009(2) 0.004(2) 0.0031(17) -0.001(2)
N3B 0.042(3) 0.026(3) 0.021(3) -0.002(2) 0.0007(19) -0.004(2)
N4B 0.030(2) 0.021(2) 0.024(2) 0.0024(17) 0.0040(17) 0.0005(17)
C1B 0.015(2) 0.017(3) 0.028(3) -0.003(3) -0.002(2) 0.005(2)
C2B 0.019(2) 0.018(3) 0.021(3) 0.000(2) 0.001(2) 0.004(2)
C3B 0.016(2) 0.023(3) 0.027(3) -0.013(2) -0.005(2) 0.008(2)
C4B 0.013(2) 0.016(3) 0.031(3) -0.001(2) 0.001(2) 0.002(2)
C5B 0.015(3) 0.021(3) 0.033(3) -0.005(3) 0.005(2) 0.001(2)
C6B 0.016(2) 0.014(3) 0.024(3) 0.001(2) 0.009(2) 0.004(2)
C7B 0.018(2) 0.015(3) 0.019(3) 0.003(2) 0.009(2) 0.006(2)
C8B 0.017(2) 0.017(3) 0.020(3) -0.002(2) 0.003(2) 0.004(2)
C9B 0.023(3) 0.022(3) 0.047(3) -0.010(3) 0.002(2) -0.002(2)
C10B 0.027(3) 0.022(3) 0.021(3) -0.006(2) 0.001(2) 0.008(2)
C11B 0.034(3) 0.042(3) 0.026(3) 0.006(2) 0.001(2) -0.005(2)
C12B 0.104(14) 0.038(9) 0.026(8) 0.023(6) 0.006(8) 0.028(9)
C12Y 0.048(9) 0.033(8) 0.078(12) 0.037(8) 0.025(8) 0.009(7)
C13B 0.077(5) 0.027(3) 0.089(5) -0.003(3) 0.041(4) -0.009(3)
C14B 0.039(3) 0.021(3) 0.027(3) 0.000(2) 0.000(2) -0.002(2)
C15B 0.054(4) 0.029(3) 0.035(4) -0.015(3) 0.021(3) -0.009(3)
Cl2 0.0285(7) 0.0300(8) 0.0259(7) 0.0048(6) -0.0016(5) -0.0076(6)
Cl3 0.0273(6) 0.0269(7) 0.0228(7) 0.0044(6) -0.0002(5) -0.0064(5)

loop_
_atom_type_symbol
_atom_type_description
_atom_type_scat_dispersion_real
_atom_type_scat_dispersion_imag
_atom_type_scat_source
C C 0.0033 0.0016 'International Tables Vol C Tables 4.2.6.8 and 6.1.1.4'
H H 0.0000 0.0000 'International Tables Vol C Tables 4.2.6.8 and 6.1.1.4'
N N 0.0061 0.0033 'International Tables Vol C Tables 4.2.6.8 and 6.1.1.4'
O O 0.0106 0.0060 'International Tables Vol C Tables 4.2.6.8 and 6.1.1.4'
S S 0.1246 0.1234 'International Tables Vol C Tables 4.2.6.8 and 6.1.1.4'
Cu Cu 0.3201 1.2651 'International Tables Vol C Tables 4.2.6.8 and 6.1.1.4'
Cl Cl 0.1484 0.1585 'International Tables Vol C Tables 4.2.6.8 and 6.1.1.4'

loop_
_geom_angle_atom_site_label_1
_geom_angle_atom_site_label_2
_geom_angle_atom_site_label_3
_geom_angle
O1A Cu1A N1A 92.17(17)
O1A Cu1A S1A 173.37(11)
N1A Cu1A S1A 87.26(13)
O1A Cu1A Cl1A 90.49(12)
N1A Cu1A Cl1A 176.03(12)
S1A Cu1A Cl1A 90.44(6)
C8A S1A Cu1A 96.6(2)
C1A O1A Cu1A 127.5(3)
C15A O3A H30A 109.5
C7A N1A N2A 116.1(5)
C7A N1A Cu1A 127.8(4)
N2A N1A Cu1A 116.1(3)
C8A N2A N1A 118.6(5)
C8A N2A H2A 120.7
N1A N2A H2A 120.7
C8A N3A H3A1 120.0
C8A N3A H3A2 120.0
H3A1 N3A H3A2 120.0
C11A N4A C14A 106.8(3)
C11A N4A C10A 111.9(4)
C14A N4A C10A 112.4(4)
C11A N4A H4A 108.6
C14A N4A H4A 108.6
C10A N4A H4A 108.6
O1A C1A C6A 125.3(5)
O1A C1A C2A 116.1(5)
C6A C1A C2A 118.6(5)
C3A C2A C1A 119.5(6)
C3A C2A C10A 122.5(5)
C1A C2A C10A 117.8(5)
C2A C3A C4A 123.3(6)
C2A C3A H3A 118.3
C4A C3A H3A 118.3
C3A C4A C5A 117.7(5)
C3A C4A C9A 122.6(5)
C5A C4A C9A 119.7(6)
C4A C5A C6A 121.9(5)
C4A C5A H5A 119.1
C6A C5A H5A 119.1
C1A C6A C5A 119.1(5)
C1A C6A C7A 123.2(5)
C5A C6A C7A 117.8(5)
N1A C7A C6A 123.9(5)
N1A C7A H7A 118.0
C6A C7A H7A 118.0
N3A C8A N2A 117.9(5)
N3A C8A S1A 121.1(5)
N2A C8A S1A 121.0(4)
C4A C9A H9A1 109.5
C4A C9A H9A2 109.5
H9A1 C9A H9A2 109.5
C4A C9A H9A3 109.5
H9A1 C9A H9A3 109.5
H9A2 C9A H9A3 109.5
C2A C10A N4A 110.9(4)
C2A C10A H10A 109.4
N4A C10A H10A 109.4
C2A C10A H10B 109.4
N4A C10A H10B 109.4
H10A C10A H10B 108.0
C12A C11A C12X 49.2(6)
C12A C11A N4A 105.0(5)
C12X C11A N4A 105.1(6)
C12A C11A H11A 112.4
C12X C11A H11A 66.6
N4A C11A H11A 110.1
C12A C11A H11B 109.2
C12X C11A H11B 142.3
N4A C11A H11B 111.0
H11A C11A H11B 109.0
C12A C11A H11C 144.1
C12X C11A H11C 112.3
N4A C11A H11C 110.1
H11A C11A H11C 47.7
H11B C11A H11C 64.8
C12A C11A H11D 62.9
C12X C11A H11D 108.4
N4A C11A H11D 111.9
H11A C11A H11D 137.3
H11B C11A H11D 47.7
H11C C11A H11D 109.0
C11A C12A C13A 101.1(6)
C13A C12A H11D 134.4
C11A C12A H12A 111.5
C13A C12A H12A 111.5
H11D C12A H12A 107.0
C11A C12A H12B 111.5
C13A C12A H12B 111.5
H11D C12A H12B 76.4
H12A C12A H12B 109.4
C11A C12A H13D 133.1
H11D C12A H13D 147.4
H12A C12A H13D 103.7
H12B C12A H13D 83.4
C11A C12X C13A 105.2(7)
C13A C12X H11A 133.6
C11A C12X H12C 110.7
C13A C12X H12C 110.7
H11A C12X H12C 73.7
C11A C12X H12D 110.7
C13A C12X H12D 110.7
H11A C12X H12D 110.9
H12C C12X H12D 108.8
C11A C12X H13A 129.8
H11A C12X H13A 131.5
H12C C12X H13A 75.2
H12D C12X H13A 113.9
C12X C13A C14A 105.4(5)
C12X C13A C12A 45.0(6)
C14A C13A C12A 98.3(4)
C12X C13A H13A 69.7
C14A C13A H13A 111.8
C12A C13A H13A 113.4
C12X C13A H13B 138.5
C14A C13A H13B 112.2
C12A C13A H13B 110.8
H13A C13A H13B 109.8
C12X C13A H13C 111.7
C14A C13A H13C 110.6
C12A C13A H13C 148.1
H13B C13A H13C 70.8
C12X C13A H13D 108.4
C14A C13A H13D 111.6
C12A C13A H13D 70.2
H13A C13A H13D 135.3
H13C C13A H13D 109.1
N4A C14A C15A 108.7(4)
N4A C14A C13A 104.9(3)
C15A C14A C13A 112.4(4)
N4A C14A H14A 110.3
C15A C14A H14A 110.3
C13A C14A H14A 110.3
O2A C15A O3A 126.5(5)
O2A C15A C14A 123.5(4)
O3A C15A C14A 110.0(4)
O1B Cu1B N1B 92.49(16)
O1B Cu1B S1B 174.64(11)
N1B Cu1B S1B 86.21(13)
O1B Cu1B Cl1B 90.47(11)
N1B Cu1B Cl1B 177.02(13)
S1B Cu1B Cl1B 90.81(5)
C8B S1B Cu1B 97.10(19)
C1B O1B Cu1B 129.3(3)
C15B O3B H30B 109.5
C7B N1B N2B 116.9(4)
C7B N1B Cu1B 126.0(3)
N2B N1B Cu1B 117.1(3)
C8B N2B N1B 118.8(4)
C8B N2B H2B 120.6
N1B N2B H2B 120.6
C8B N3B H3B1 120.0
C8B N3B H3B2 120.0
H3B1 N3B H3B2 120.0
C14B N4B C10B 112.3(4)
C14B N4B C11B 106.7(3)
C10B N4B C11B 111.5(4)
C14B N4B H4B 108.8
C10B N4B H4B 108.8
C11B N4B H4B 108.8
O1B C1B C2B 118.3(5)
O1B C1B C6B 124.0(5)
C2B C1B C6B 117.6(5)
C3B C2B C1B 119.3(5)
C3B C2B C10B 119.6(5)
C1B C2B C10B 120.9(5)
C4B C3B C2B 123.3(5)
C4B C3B H3B 118.4
C2B C3B H3B 118.4
C5B C4B C3B 117.4(5)
C5B C4B C9B 121.7(5)
C3B C4B C9B 121.0(5)
C4B C5B C6B 122.3(5)
C4B C5B H5B 118.9
C6B C5B H5B 118.9
C1B C6B C5B 120.2(5)
C1B C6B C7B 122.8(5)
C5B C6B C7B 117.0(5)
N1B C7B C6B 125.3(5)
N1B C7B H7B 117.4
C6B C7B H7B 117.4
N3B C8B N2B 116.7(5)
N3B C8B S1B 122.8(5)
N2B C8B S1B 120.6(4)
C4B C9B H9B1 109.5
C4B C9B H9B2 109.5
H9B1 C9B H9B2 109.5
C4B C9B H9B3 109.5
H9B1 C9B H9B3 109.5
H9B2 C9B H9B3 109.5
C2B C10B N4B 112.9(4)
C2B C10B H10C 109.0
N4B C10B H10C 109.0
C2B C10B H10D 109.0
N4B C10B H10D 109.0
H10C C10B H10D 107.8
C12Y C11B N4B 101.3(7)
C12B C11B N4B 104.7(6)
C12Y C11B H11E 81.4
C12B C11B H11E 112.0
N4B C11B H11E 110.3
C12Y C11B H11F 139.6
C12B C11B H11F 110.5
N4B C11B H11F 110.6
C12Y C11B H11G 111.4
C12B C11B H11G 136.2
N4B C11B H11G 110.9
H11F C11B H11G 80.0
C12Y C11B H11H 111.9
C12B C11B H11H 78.8
N4B C11B H11H 111.8
H11E C11B H11H 131.8
H11G C11B H11H 109.3
C13B C12B C11B 107.7(8)
C13B C12B H12E 110.2
C11B C12B H12E 110.2
C13B C12B H12F 110.2
C11B C12B H12F 110.2
H12E C12B H12F 108.5
C11B C12B H13H 133.7
H12E C12B H13H 75.0
H12F C12B H13H 111.2
C11B C12Y C13B 107.0(9)
C11B C12Y H12G 110.3
C13B C12Y H12G 110.3
C11B C12Y H12H 110.3
C13B C12Y H12H 110.3
H12G C12Y H12H 108.6
C12B C13B C14B 105.8(8)
C12Y C13B C14B 105.2(6)
C12B C13B H13E 112.0
C12Y C13B H13E 79.6
C14B C13B H13E 110.4
C12B C13B H13F 108.5
C12Y C13B H13F 136.1
C14B C13B H13F 111.0
H13E C13B H13F 109.1
C12B C13B H13G 137.0
C12Y C13B H13G 110.2
C14B C13B H13G 109.8
H13F C13B H13G 80.2
C12B C13B H13H 78.7
C12Y C13B H13H 111.5
C14B C13B H13H 111.2
H13E C13B H13H 131.6
H13G C13B H13H 108.9
N4B C14B C15B 111.4(4)
N4B C14B C13B 105.1(4)
C15B C14B C13B 111.3(4)
N4B C14B H14B 109.6
C15B C14B H14B 109.6
C13B C14B H14B 109.6
O2B C15B O3B 123.9(14)
O2Y C15B O3B 123.7(13)
O2B C15B C14B 124.2(13)
O2Y C15B C14B 123.8(13)
O3B C15B C14B 110.2(5)

loop_
_geom_bond_atom_site_label_1
_geom_bond_atom_site_label_2
_geom_bond_distance
Cu1A O1A 1.887(3)
Cu1A N1A 1.956(4)
Cu1A S1A 2.2256(15)
Cu1A Cl1A 2.2669(16)
S1A C8A 1.706(6)
O1A C1A 1.321(7)
O2A C15A 1.193(6)
O3A C15A 1.330(5)
O3A H30A 0.8400
N1A C7A 1.291(7)
N1A N2A 1.392(6)
N2A C8A 1.336(7)
N2A H2A 0.8800
N3A C8A 1.311(6)
N3A H3A1 0.8800
N3A H3A2 0.8800
N4A C11A 1.501(6)
N4A C14A 1.511(5)
N4A C10A 1.516(7)
N4A H4A 0.9300
C1A C6A 1.404(8)
C1A C2A 1.436(7)
C2A C3A 1.371(8)
C2A C10A 1.503(8)
C3A C4A 1.380(8)
C3A H3A 0.9500
C4A C5A 1.392(7)
C4A C9A 1.533(8)
C5A C6A 1.420(8)
C5A H5A 0.9500
C6A C7A 1.422(7)
C7A H7A 0.9500
C9A H9A1 0.9800
C9A H9A2 0.9800
C9A H9A3 0.9800
C10A H10A 0.9900
C10A H10B 0.9900
C11A C12A 1.439(8)
C11A C12X 1.439(8)
C11A H11A 0.9600
C11A H11B 0.9600
C11A H11C 0.9600
C11A H11D 0.9600
C12A C13A 1.603(10)
C12A H12A 0.9900
C12A H12B 0.9900
C12X H12C 0.9900
C12X H12D 0.9900
C13A C14A 1.526(6)
C13A H13A 0.9600
C13A H13B 0.9599
C13A H13C 0.9599
C13A H13D 0.9600
C14A C15A 1.513(7)
C14A H14A 1.0000
Cu1B O1B 1.885(3)
Cu1B N1B 1.965(4)
Cu1B S1B 2.2322(15)
Cu1B Cl1B 2.2617(15)
S1B C8B 1.701(6)
O1B C1B 1.307(6)
O2B C15B 1.205(8)
O2Y C15B 1.205(8)
O3B C15B 1.313(6)
O3B H30B 0.8400
N1B C7B 1.291(6)
N1B N2B 1.370(6)
N2B C8B 1.339(7)
N2B H2B 0.8800
N3B C8B 1.322(6)
N3B H3B1 0.8800
N3B H3B2 0.8800
N4B C14B 1.503(6)
N4B C10B 1.522(6)
N4B C11B 1.524(6)
N4B H4B 0.9300
C1B C2B 1.412(7)
C1B C6B 1.413(7)
C2B C3B 1.402(8)
C2B C10B 1.495(7)
C3B C4B 1.381(7)
C3B H3B 0.9500
C4B C5B 1.363(7)
C4B C9B 1.510(7)
C5B C6B 1.413(7)
C5B H5B 0.9500
C6B C7B 1.444(7)
C7B H7B 0.9500
C9B H9B1 0.9800
C9B H9B2 0.9800
C9B H9B3 0.9800
C10B H10C 0.9900
C10B H10D 0.9900
C11B C12Y 1.456(16)
C11B C12B 1.518(14)
C11B H11E 0.9601
C11B H11F 0.9600
C11B H11G 0.9600
C11B H11H 0.9600
C12B C13B 1.420(14)
C12B H12E 0.9900
C12B H12F 0.9900
C12Y C13B 1.495(16)
C12Y H12G 0.9900
C12Y H12H 0.9900
C13B C14B 1.515(7)
C13B H13E 0.9600
C13B H13F 0.9601
C13B H13G 0.9599
C13B H13H 0.9601
C14B C15B 1.505(8)
C14B H14B 1.0000

loop_
_geom_hbond_atom_site_label_D
_geom_hbond_atom_site_label_H
_geom_hbond_atom_site_label_A
_geom_hbond_distance_DH
_geom_hbond_distance_HA
_geom_hbond_distance_DA
_geom_hbond_angle_DHA
_geom_hbond_site_symmetry_A
N4A H4A O1A 0.93 1.99 2.695(5) 131.1 .
N4A H4A O2A 0.93 2.18 2.696(5) 113.8 .
N2A H2A Cl2 0.88 2.29 3.072(5) 147.9 .
O3A H30A Cl1A 0.84 2.21 3.038(4) 171.1 1_455

loop_
_geom_torsion_atom_site_label_1
_geom_torsion_atom_site_label_2
_geom_torsion_atom_site_label_3
_geom_torsion_atom_site_label_4
_geom_torsion
N1A Cu1A S1A C8A 3.8(2)
Cl1A Cu1A S1A C8A -172.99(17)
N1A Cu1A O1A C1A 3.7(4)
Cl1A Cu1A O1A C1A -179.3(4)
O1A Cu1A N1A C7A -0.1(4)
S1A Cu1A N1A C7A 173.2(4)
O1A Cu1A N1A N2A -179.9(3)
S1A Cu1A N1A N2A -6.5(3)
C7A N1A N2A C8A -172.3(4)
Cu1A N1A N2A C8A 7.5(5)
Cu1A O1A C1A C6A -5.5(7)
Cu1A O1A C1A C2A 176.0(3)
O1A C1A C2A C3A 179.3(4)
C6A C1A C2A C3A 0.8(7)
O1A C1A C2A C10A 3.7(7)
C6A C1A C2A C10A -174.8(4)
C1A C2A C3A C4A -1.2(8)
C10A C2A C3A C4A 174.2(5)
C2A C3A C4A C5A 0.3(8)
C2A C3A C4A C9A -179.8(5)
C3A C4A C5A C6A 1.0(7)
C9A C4A C5A C6A -179.0(5)
O1A C1A C6A C5A -178.0(4)
C2A C1A C6A C5A 0.4(7)
O1A C1A C6A C7A 3.0(8)
C2A C1A C6A C7A -178.6(4)
C4A C5A C6A C1A -1.4(7)
C4A C5A C6A C7A 177.7(4)
N2A N1A C7A C6A 178.0(4)
Cu1A N1A C7A C6A -1.8(7)
C1A C6A C7A N1A 0.8(8)
C5A C6A C7A N1A -178.3(4)
N1A N2A C8A N3A 176.9(4)
N1A N2A C8A S1A -3.7(6)
Cu1A S1A C8A N3A 178.2(4)
Cu1A S1A C8A N2A -1.2(4)
C3A C2A C10A N4A 129.5(5)
C1A C2A C10A N4A -55.0(6)
C11A N4A C10A C2A 167.7(4)
C14A N4A C10A C2A -72.3(5)
C14A N4A C11A C12A 21.4(6)
C10A N4A C11A C12A 144.7(6)
C14A N4A C11A C12X -29.7(8)
C10A N4A C11A C12X 93.6(7)
C12X C11A C12A C13A 54.2(7)
N4A C11A C12A C13A -42.9(7)
C12A C11A C12X C13A -60.5(8)
N4A C11A C12X C13A 36.5(10)
C11A C12X C13A C14A -29.8(10)
C11A C12X C13A C12A 56.7(5)
C11A C12A C13A C12X -55.3(5)
C11A C12A C13A C14A 48.1(7)
C11A N4A C14A C15A -109.8(4)
C10A N4A C14A C15A 127.3(4)
C11A N4A C14A C13A 10.6(5)
C10A N4A C14A C13A -112.3(4)
C12X C13A C14A N4A 11.0(7)
C12A C13A C14A N4A -34.5(5)
C12X C13A C14A C15A 128.9(7)
C12A C13A C14A C15A 83.4(5)
N4A C14A C15A O2A 7.4(7)
C13A C14A C15A O2A -108.2(6)
N4A C14A C15A O3A -171.2(4)
C13A C14A C15A O3A 73.2(5)
N1B Cu1B S1B C8B -3.64(19)
Cl1B Cu1B S1B C8B 176.38(16)
N1B Cu1B O1B C1B -3.1(4)
Cl1B Cu1B O1B C1B 176.6(4)
O1B Cu1B N1B C7B 2.8(4)
S1B Cu1B N1B C7B -172.0(4)
O1B Cu1B N1B N2B 179.9(3)
S1B Cu1B N1B N2B 5.1(3)
C7B N1B N2B C8B 172.5(4)
Cu1B N1B N2B C8B -4.8(5)
Cu1B O1B C1B C2B -176.2(3)
Cu1B O1B C1B C6B 2.1(7)
O1B C1B C2B C3B -179.9(4)
C6B C1B C2B C3B 1.7(7)
O1B C1B C2B C10B -4.5(7)
C6B C1B C2B C10B 177.0(4)
C1B C2B C3B C4B -1.4(7)
C10B C2B C3B C4B -176.8(4)
C2B C3B C4B C5B 1.2(7)
C2B C3B C4B C9B -179.5(4)
C3B C4B C5B C6B -1.3(7)
C9B C4B C5B C6B 179.4(4)
O1B C1B C6B C5B 179.8(4)
C2B C1B C6B C5B -1.9(7)
O1B C1B C6B C7B 0.2(8)
C2B C1B C6B C7B 178.6(4)
C4B C5B C6B C1B 1.7(7)
C4B C5B C6B C7B -178.7(4)
N2B N1B C7B C6B -178.7(4)
Cu1B N1B C7B C6B -1.7(7)
C1B C6B C7B N1B -0.4(7)
C5B C6B C7B N1B -179.9(4)
N1B N2B C8B N3B 179.9(4)
N1B N2B C8B S1B 1.0(6)
Cu1B S1B C8B N3B -176.2(4)
Cu1B S1B C8B N2B 2.5(4)
C3B C2B C10B N4B -90.6(5)
C1B C2B C10B N4B 94.1(5)
C14B N4B C10B C2B -70.8(5)
C11B N4B C10B C2B 169.6(4)
C14B N4B C11B C12Y -33.9(7)
C10B N4B C11B C12Y 89.0(7)
C14B N4B C11B C12B 1.9(8)
C10B N4B C11B C12B 124.8(8)
C12Y C11B C12B C13B 67.6(15)
N4B C11B C12B C13B -21.2(13)
C12B C11B C12Y C13B -61.0(13)
N4B C11B C12Y C13B 38.6(10)
C11B C12B C13B C12Y -62.2(13)
C11B C12B C13B C14B 31.9(13)
C11B C12Y C13B C12B 66.8(15)
C11B C12Y C13B C14B -29.2(11)
C10B N4B C14B C15B 133.4(5)
C11B N4B C14B C15B -104.2(4)
C10B N4B C14B C13B -105.9(5)
C11B N4B C14B C13B 16.5(5)
C12B C13B C14B N4B -30.2(9)
C12Y C13B C14B N4B 6.9(9)
C12B C13B C14B C15B 90.6(9)
C12Y C13B C14B C15B 127.6(8)
N4B C14B C15B O2B 0.6(15)
C13B C14B C15B O2B -116.4(14)
N4B C14B C15B O2Y 31.9(13)
C13B C14B C15B O2Y -85.1(13)
N4B C14B C15B O3B -164.9(4)
C13B C14B C15B O3B 78.1(6)
